data_4114563
loop_
_publ_author_name
'Yuxia Liu'
'Thomas C. Stringfellow'
'David Ballweg'
'Ilia A. Guzei'
'Robert West'

_publ_contact_author
; 
   Prof. Robert West 
   Department of Chemistry 
   University of Wisconsin 
   1101 University Ave. 
   Madison, WI  53706-1396  USA 
;
_publ_contact_author_email west@chem.wisc.edu
_publ_contact_author_fax 1(608)2620381
_publ_contact_author_phone 1(608)2621873
_publ_section_title
;
 Structure and Chemistry of 1-Silafluorenyl Dianion, Its Derivatives, and
 an Organosilicon Diradical Dianion
;
_journal_name_full 'Journal of the American Chemical Society'
_journal_page_first 49
_journal_page_last 57
_journal_paper_doi 10.1021/ja011821m
_journal_volume 124
_journal_year 2002
_chemical_formula_moiety 'C12 H8 Cl2 Si'
_chemical_formula_sum 'C12 H8 Cl2 Si'
_chemical_formula_weight 251.17
_chemical_name_systematic
; 
 ? 
;
_space_group_IT_number 62
_symmetry_cell_setting orthorhombic
_symmetry_space_group_name_Hall '-P 2ac 2n'
_symmetry_space_group_name_H-M 'P n m a'
_atom_sites_solution_hydrogens geom
_atom_sites_solution_primary direct
_atom_sites_solution_secondary difmap
_audit_creation_method SHELXL-97
_cell_angle_alpha 90.00
_cell_angle_beta 90.00
_cell_angle_gamma 90.00
_cell_formula_units_Z 4
_cell_length_a 7.4375(6)
_cell_length_b 12.1540(10)
_cell_length_c 12.7246(11)
_cell_measurement_reflns_used 4183
_cell_measurement_temperature 133(2)
_cell_measurement_theta_max 25.0
_cell_measurement_theta_min 3.0
_cell_volume 1150.24(17)
_computing_structure_refinement 'SHELXL-97 (Sheldrick, 1997)'
_computing_structure_solution 'SHELXS-97 (Sheldrick, 1990)'
_diffrn_ambient_temperature 133(2)
_diffrn_measured_fraction_theta_full 1.000
_diffrn_measured_fraction_theta_max 0.996
_diffrn_measurement_device 'Bruker SMART/Platform'
_diffrn_measurement_method '\w scan frames'
_diffrn_radiation_monochromator graphite
_diffrn_radiation_source 'sealed tube'
_diffrn_radiation_type MoK\a
_diffrn_radiation_wavelength 0.71073
_diffrn_reflns_av_R_equivalents 0.0329
_diffrn_reflns_av_sigmaI/netI 0.0274
_diffrn_reflns_limit_h_max 9
_diffrn_reflns_limit_h_min -9
_diffrn_reflns_limit_k_max 15
_diffrn_reflns_limit_k_min -15
_diffrn_reflns_limit_l_max 16
_diffrn_reflns_limit_l_min -12
_diffrn_reflns_number 6939
_diffrn_reflns_theta_full 25.00
_diffrn_reflns_theta_max 27.22
_diffrn_reflns_theta_min 2.32
_diffrn_standards_decay_% 0.20
_diffrn_standards_number 134
_exptl_absorpt_coefficient_mu 0.629
_exptl_absorpt_correction_T_max 0.928
_exptl_absorpt_correction_T_min 0.751
_exptl_absorpt_correction_type empirical
_exptl_crystal_colour colorless
_exptl_crystal_density_diffrn 1.450
_exptl_crystal_description prism
_exptl_crystal_F_000 512
_exptl_crystal_size_max 0.35
_exptl_crystal_size_mid 0.15
_exptl_crystal_size_min 0.10
_refine_diff_density_max 0.342
_refine_diff_density_min -0.307
_refine_diff_density_rms 0.047
_refine_ls_extinction_method none
_refine_ls_goodness_of_fit_ref 1.054
_refine_ls_hydrogen_treatment mixed
_refine_ls_matrix_type full
_refine_ls_number_parameters 73
_refine_ls_number_reflns 1342
_refine_ls_number_restraints 0
_refine_ls_restrained_S_all 1.054
_refine_ls_R_factor_all 0.0374
_refine_ls_R_factor_gt 0.0292
_refine_ls_shift/su_max 0.006
_refine_ls_shift/su_mean 0.001
_refine_ls_structure_factor_coef Fsqd
_refine_ls_weighting_details 'calc w=1/[\s^2^(Fo^2^)+(0.0442P)^2^+0.0650P] where P=(Fo^2^+2Fc^2^)/3'
_refine_ls_weighting_scheme calc
_refine_ls_wR_factor_gt 0.0749
_refine_ls_wR_factor_ref 0.0777
_reflns_number_gt 1121
_reflns_number_total 1342
_reflns_threshold_expression >2sigma(I)
_cod_data_source_file ja011821m_2.cif
_cod_data_source_block n98064
_cod_original_cell_volume 1150.25(17)
_cod_database_code 4114563

loop_
_symmetry_equiv_pos_as_xyz
'x, y, z'
'-x+1/2, -y, z+1/2'
'-x, y+1/2, -z'
'x+1/2, -y+1/2, -z+1/2'
'-x, -y, -z'
'x-1/2, y, -z-1/2'
'x, -y-1/2, z'
'-x-1/2, y-1/2, z-1/2'

loop_
_atom_site_label
_atom_site_type_symbol
_atom_site_fract_x
_atom_site_fract_y
_atom_site_fract_z
_atom_site_U_iso_or_equiv
_atom_site_adp_type
_atom_site_occupancy
_atom_site_symmetry_multiplicity
_atom_site_calc_flag
_atom_site_refinement_flags
Si1 Si 0.15157(8) 0.7500 0.50528(5) 0.02618(17) Uani 1 2 d S
Cl1 Cl 0.16233(9) 0.7500 0.66592(4) 0.04216(19) Uani 1 2 d S
Cl2 Cl -0.11585(7) 0.7500 0.46546(6) 0.04038(19) Uani 1 2 d S
C1 C 0.27862(19) 0.63858(13) 0.44129(11) 0.0266(3) Uani 1 1 d .
C2 C 0.2641(2) 0.52476(14) 0.44536(12) 0.0309(4) Uani 1 1 d .
H2A H 0.1781 0.4914 0.4904 0.037 Uiso 1 1 calc R
C3 C 0.3755(2) 0.45959(16) 0.38346(14) 0.0362(4) Uani 1 1 d .
H3A H 0.3653 0.3817 0.3860 0.043 Uiso 1 1 calc R
C4 C 0.5011(2) 0.50852(15) 0.31819(13) 0.0388(4) Uani 1 1 d .
H4A H 0.5768 0.4637 0.2760 0.047 Uiso 1 1 calc R
C5 C 0.5182(2) 0.62196(15) 0.31356(12) 0.0348(4) Uani 1 1 d .
H5A H 0.6058 0.6542 0.2688 0.042 Uiso 1 1 calc R
C6 C 0.40697(18) 0.68878(14) 0.37443(11) 0.0274(3) Uani 1 1 d .

loop_
_atom_site_aniso_label
_atom_site_aniso_U_11
_atom_site_aniso_U_22
_atom_site_aniso_U_33
_atom_site_aniso_U_23
_atom_site_aniso_U_13
_atom_site_aniso_U_12
Si1 0.0257(3) 0.0258(3) 0.0270(3) 0.000 0.0051(2) 0.000
Cl1 0.0682(4) 0.0334(3) 0.0249(3) 0.000 0.0119(3) 0.000
Cl2 0.0228(3) 0.0349(3) 0.0634(4) 0.000 0.0050(3) 0.000
C1 0.0220(7) 0.0337(9) 0.0242(7) -0.0036(6) -0.0014(6) 0.0007(6)
C2 0.0269(8) 0.0342(9) 0.0315(8) -0.0061(7) -0.0019(6) -0.0008(7)
C3 0.0335(9) 0.0365(9) 0.0386(9) -0.0116(7) -0.0035(7) 0.0028(7)
C4 0.0322(9) 0.0486(12) 0.0354(9) -0.0152(8) -0.0007(7) 0.0088(7)
C5 0.0272(8) 0.0502(11) 0.0270(8) -0.0053(7) 0.0025(6) 0.0017(7)
C6 0.0211(7) 0.0402(9) 0.0209(7) -0.0020(7) -0.0030(6) 0.0011(6)

loop_
_atom_type_symbol
_atom_type_description
_atom_type_scat_dispersion_real
_atom_type_scat_dispersion_imag
_atom_type_scat_source
C C 0.0033 0.0016 'International Tables Vol C Tables 4.2.6.8 and 6.1.1.4'
H H 0.0000 0.0000 'International Tables Vol C Tables 4.2.6.8 and 6.1.1.4'
Si Si 0.0817 0.0704 'International Tables Vol C Tables 4.2.6.8 and 6.1.1.4'
Cl Cl 0.1484 0.1585 'International Tables Vol C Tables 4.2.6.8 and 6.1.1.4'

loop_
_geom_angle_atom_site_label_1
_geom_angle_atom_site_label_2
_geom_angle_atom_site_label_3
_geom_angle
_geom_angle_site_symmetry_1
_geom_angle_site_symmetry_3
C1 Si1 C1 94.70(10) 7_575 .
C1 Si1 Cl1 114.95(5) 7_575 .
C1 Si1 Cl1 114.95(5) . .
C1 Si1 Cl2 112.84(5) 7_575 .
C1 Si1 Cl2 112.84(5) . .
Cl1 Si1 Cl2 106.53(4) . .
C2 C1 C6 120.25(14) . .
C2 C1 Si1 132.56(12) . .
C6 C1 Si1 107.14(11) . .
C1 C2 C3 120.01(15) . .
C4 C3 C2 119.81(17) . .
C3 C4 C5 120.97(15) . .
C4 C5 C6 120.10(15) . .
C5 C6 C1 118.85(15) . .
C5 C6 C6 125.63(10) . 7_575
C1 C6 C6 115.51(9) . 7_575

loop_
_geom_bond_atom_site_label_1
_geom_bond_atom_site_label_2
_geom_bond_distance
_geom_bond_site_symmetry_2
Si1 C1 1.8411(16) 7_575
Si1 C1 1.8411(15) .
Si1 Cl1 2.0456(9) .
Si1 Cl2 2.0524(8) .
C1 C2 1.389(2) .
C1 C6 1.417(2) .
C2 C3 1.391(2) .
C3 C4 1.385(2) .
C4 C5 1.386(2) .
C5 C6 1.394(2) .
C6 C6 1.488(3) 7_575

loop_
_geom_torsion_atom_site_label_1
_geom_torsion_atom_site_label_2
_geom_torsion_atom_site_label_3
_geom_torsion_atom_site_label_4
_geom_torsion
_geom_torsion_site_symmetry_1
_geom_torsion_site_symmetry_4
C1 Si1 C1 C2 -178.25(11) 7_575 .
Cl1 Si1 C1 C2 61.41(16) . .
Cl2 Si1 C1 C2 -61.04(16) . .
C1 Si1 C1 C6 -0.90(13) 7_575 .
Cl1 Si1 C1 C6 -121.24(9) . .
Cl2 Si1 C1 C6 116.31(9) . .
C6 C1 C2 C3 -0.2(2) . .
Si1 C1 C2 C3 176.90(12) . .
C1 C2 C3 C4 0.3(2) . .
C2 C3 C4 C5 0.1(2) . .
C3 C4 C5 C6 -0.6(2) . .
C4 C5 C6 C1 0.6(2) . .
C4 C5 C6 C6 -177.91(10) . 7_575
C2 C1 C6 C5 -0.3(2) . .
Si1 C1 C6 C5 -178.02(11) . .
C2 C1 C6 C6 178.41(10) . 7_575
Si1 C1 C6 C6 0.68(10) . 7_575
